data_7009165
loop_
_publ_author_name
'Zhang, Jian-Jun'
'Luo, Qin-Hui'
'Long, De-Liang'
'Chen, Jiu-Tong'
'Li, Feng-Mei'
'Liu, An-Dong'

_publ_section_title
;
 A superoxide dismutase mimic with high activity: crystal structure,
 solution equilibrium and pulse radiolysis
;
_journal_issue 12
_journal_name_full 'Journal of the Chemical Society, Dalton Transactions'
_journal_page_first 1893
_journal_paper_doi 10.1039/a909018e
_journal_year 2000
_chemical_formula_sum 'C18 H54 Cu2 N8 O14'
_chemical_formula_weight 733.77
_chemical_name_systematic
;
 ?
;
_space_group_IT_number 2
_symmetry_cell_setting triclinic
_symmetry_space_group_name_Hall '-P 1'
_symmetry_space_group_name_H-M 'P -1'
_atom_sites_solution_hydrogens geom
_atom_sites_solution_primary direct
_atom_sites_solution_secondary difmap
_audit_creation_method SHELXL
_cell_angle_alpha 86.308(2)
_cell_angle_beta 86.622(2)
_cell_angle_gamma 78.476(2)
_cell_formula_units_Z 1
_cell_length_a 8.4837(2)
_cell_length_b 8.7611(3)
_cell_length_c 11.12710(10)
_cell_measurement_reflns_used 2930
_cell_measurement_temperature 293(2)
_cell_measurement_theta_max 25.05
_cell_measurement_theta_min 1.84
_cell_volume 807.79(3)
_computing_cell_refinement 'Siemens SMART & SAINT'
_computing_data_collection 'Siemens SMART'
_computing_data_reduction 'Siemens XPREP'
_computing_molecular_graphics 'Siemens SHELXTL'
_computing_publication_material 'Siemens SHELXTL'
_computing_structure_refinement 'Siemens SHELXTL'
_computing_structure_solution 'Siemens SHELXTL'
_diffrn_ambient_temperature 293(2)
_diffrn_measurement_device 'Siemens SMART CCD'
_diffrn_measurement_method '\w scans'
_diffrn_radiation_monochromator graphite
_diffrn_radiation_source 'fine-focus sealed tube'
_diffrn_radiation_type MoK\a
_diffrn_radiation_wavelength 0.71073
_diffrn_reflns_av_R_equivalents 0.0211
_diffrn_reflns_av_sigmaI/netI 0.0452
_diffrn_reflns_limit_h_max 10
_diffrn_reflns_limit_h_min -9
_diffrn_reflns_limit_k_max 8
_diffrn_reflns_limit_k_min -10
_diffrn_reflns_limit_l_max 12
_diffrn_reflns_limit_l_min -13
_diffrn_reflns_number 4045
_diffrn_reflns_theta_max 25.05
_diffrn_reflns_theta_min 1.84
_diffrn_standards_decay_% 0
_diffrn_standards_interval_count 0
_diffrn_standards_interval_time .
_diffrn_standards_number 0
_exptl_absorpt_coefficient_mu 1.388
_exptl_absorpt_correction_T_max 0.9010
_exptl_absorpt_correction_T_min 0.6404
_exptl_absorpt_correction_type 'empirical (SADABS: Sheldrick, 1996)'
_exptl_crystal_colour blue
_exptl_crystal_density_diffrn 1.508
_exptl_crystal_density_meas ?
_exptl_crystal_density_method .
_exptl_crystal_description block
_exptl_crystal_F_000 388
_exptl_crystal_size_max 0.45
_exptl_crystal_size_mid 0.30
_exptl_crystal_size_min 0.25
_refine_diff_density_max 0.810
_refine_diff_density_min -0.774
_refine_diff_density_rms 0.079
_refine_ls_extinction_method none
_refine_ls_goodness_of_fit_all 1.053
_refine_ls_goodness_of_fit_obs 1.084
_refine_ls_hydrogen_treatment constr
_refine_ls_matrix_type full
_refine_ls_number_parameters 230
_refine_ls_number_reflns 2773
_refine_ls_number_restraints 10
_refine_ls_restrained_S_all 1.051
_refine_ls_restrained_S_obs 1.082
_refine_ls_R_factor_all 0.0566
_refine_ls_R_factor_obs 0.0475
_refine_ls_shift/esd_max 0.000
_refine_ls_shift/esd_mean 0.000
_refine_ls_structure_factor_coef Fsqd
_refine_ls_weighting_details 'w=1/[\s^2^(Fo^2^)+(0.0487P)^2^+1.3200P] where P=(Fo^2^+2Fc^2^)/3'
_refine_ls_weighting_scheme calc
_refine_ls_wR_factor_all 0.1175
_refine_ls_wR_factor_obs 0.1121
_reflns_number_observed 2409
_reflns_number_total 2773
_reflns_observed_criterion >2sigma(I)
_cod_data_source_file a909018e.txt
_cod_data_source_block 1
_cod_depositor_comments
;
The following automatic conversions were performed:

'_refine_ls_weighting_scheme' value 'calc
w=1/[\s^2^(Fo^2^)+(0.0487P)^2^+1.3200P] where P=(Fo^2^+2Fc^2^)/3' was
changed to 'calc'. New tag '_refine_ls_weighting_details' was
created. The value of the new tag was set to
'w=1/[\s^2^(Fo^2^)+(0.0487P)^2^+1.3200P] where P=(Fo^2^+2Fc^2^)/3'.

Automatic conversion script
Id: cif_fix_values 3143 2015-03-26 13:38:13Z robertas 

The following automatic conversions were performed:
data name '_geom_bond_atom_site_label_D' replaced with
'_geom_hbond_atom_site_label_D' as specified in the replacement file
'/home/antanas/src/cod-tools/trunk/data/replacement-values/replacement_tags.lst'.

data
name '_geom_bond_atom_site_label_H' replaced with
'_geom_hbond_atom_site_label_H' as specified in the replacement file
'/home/antanas/src/cod-tools/trunk/data/replacement-values/replacement_tags.lst'.

data
name '_geom_contact_atom_site_label_a' replaced with
'_geom_hbond_atom_site_label_A' as specified in the replacement file
'/home/antanas/src/cod-tools/trunk/data/replacement-values/replacement_tags.lst'.

data
name '_geom_bond_distance_DH' replaced with '_geom_hbond_distance_DH'
as specified in the replacement file
'/home/antanas/src/cod-tools/trunk/data/replacement-values/replacement_tags.lst'.

data
name '_geom_contact_distance_DA' replaced with
'_geom_hbond_distance_DA' as specified in the replacement file
'/home/antanas/src/cod-tools/trunk/data/replacement-values/replacement_tags.lst'.

data
name '_geom_angle_DHA' replaced with '_geom_hbond_angle_DHA' as
specified in the replacement file
'/home/antanas/src/cod-tools/trunk/data/replacement-values/replacement_tags.lst'.

data
name '_geom_contact_site_symmetry_A' replaced with
'_geom_hbond_site_symmetry_A' as specified in the replacement file
'/home/antanas/src/cod-tools/trunk/data/replacement-values/replacement_tags.lst'.

Automatic conversion script
Id: cif_correct_tags 5005 2017-03-03 11:38:54Z antanas 
;
_cod_original_sg_symbol_H-M P-1
_cod_database_code 7009165

loop_
_symmetry_equiv_pos_as_xyz
'x, y, z'
'-x, -y, -z'

loop_
_atom_site_aniso_label
_atom_site_aniso_U_11
_atom_site_aniso_U_22
_atom_site_aniso_U_33
_atom_site_aniso_U_23
_atom_site_aniso_U_13
_atom_site_aniso_U_12
Cu 0.0393(3) 0.0351(3) 0.0286(3) -0.0012(2) -0.0073(2) -0.0150(2)
O1 0.066(2) 0.033(2) 0.0380(15) -0.0008(12) -0.0108(13) -0.0246(14)
O2 0.051(2) 0.08(2) 0.0296(14) 0.0024(12) -0.0023(12) -0.0258(14)
O3 0.059(2) 0.055(2) 0.047(2) 0.002(2) -0.006(2) -0.017(2)
O4 0.114(3) 0.072(3) 0.044(2) -0.002(2) -0.006(2) -0.040(3)
O5 0.087(3) 0.065(2) 0.047(2) -0.015(2) 0.005(2) -0.034(2)
O6 0.091(3) 0.050(2) 0.044(2) 0.000(2) 0.010(2) -0.025(2)
O7 0.077(2) 0.046(2) 0.037(2) -0.0029(14) -0.006(2) -0.029(2)
N1 0.049(2) 0.030(2) 0.028(2) 0.0053(13) -0.0108(14) -0.0148(15)
N2 0.071(3) 0.056(2) 0.041(2) 0.006(2) -0.021(2) -0.026(2)
N3 0.039(2) 0.036(2) 0.031(2) 0.0010(14) -0.0033(13) -0.0197(14)
N4 0.047(2) 0.060(2) 0.038(2) -0.003(2) -0.008(2) -0.026(2)
C 0.037(2) 0.033(2) 0.024(2) -0.0003(15) -0.0070(15) -0.017(2)
C1 0.035(2) 0.028(2) 0.033(2) -0.001(2) -0.002(2) -0.012(2)
C2 0.060(3) 0.033(2) 0.038(2) 0.009(2) -0.011(2) -0.016(2)
C3 0.238(10) 0.098(5) 0.067(4) 0.048(4) -0.093(5) -0.111(6)
C4 0.118(5) 0.056(3) 0.052(3) 0.018(3) -0.032(3) -0.024(3)
C5 0.035(2) 0.030(2) 0.029(2) -0.0008(15) -0.002(2) -0.009(2)
C6 0.047(2) 0.042(2) 0.040(2) 0.000(2) -0.003(2) -0.024(2)
C7 0.069(3) 0.051(3) 0.055(3) 0.003(2) -0.016(2) -0.035(2)
C8 0.075(3) 0.068(3) 0.064(3) -0.004(3) -0.014(3) -0.048(3)

loop_
_atom_site_label
_atom_site_type_symbol
_atom_site_fract_x
_atom_site_fract_y
_atom_site_fract_z
_atom_site_U_iso_or_equiv
_atom_site_thermal_displace_type
_atom_site_occupancy
_atom_site_calc_flag
_atom_site_refinement_flags
_atom_site_disorder_group
Cu Cu 0.27992(6) 0.49409(6) 0.21868(4) 0.0330(2) Uani 1 d . .
O1 O 0.0816(4) 0.1826(3) 0.0511(2) 0.0432(7) Uani 1 d . .
O2 O 0.2480(3) 0.5855(3) -0.1442(2) 0.0407(7) Uani 1 d . .
O3 O 0.0655(4) 0.6931(4) 0.3280(3) 0.0532(8) Uani 1 d . .
O4 O 0.2857(6) 0.6988(5) 0.5042(3) 0.0735(11) Uani 1 d . .
O5 O 0.1900(5) 0.4632(5) -0.3514(3) 0.0636(10) Uani 1 d . .
O6 O 0.3003(5) 0.8428(5) -0.2825(3) 0.0609(9) Uani 1 d . .
O7 O 0.0447(4) 0.0628(4) -0.1637(3) 0.0508(8) Uani 1 d . .
N1 N 0.1640(4) 0.3343(4) 0.1834(3) 0.0345(7) Uani 1 d . .
N2 N 0.3332(5) 0.3572(5) 0.3708(3) 0.0537(10) Uani 1 d . .
H2A H 0.4371(5) 0.3082(5) 0.3659(3) 0.064 Uiso 1 calc R .
H2D H 0.3186(5) 0.4166(5) 0.4350(3) 0.064 Uiso 1 calc R .
N3 N 0.2648(4) 0.5999(4) 0.0589(3) 0.0336(7) Uani 1 d . .
N4 N 0.4347(4) 0.6318(5) 0.2442(3) 0.0460(9) Uani 1 d . .
H4A H 0.4216(4) 0.6641(5) 0.3199(3) 0.055 Uiso 1 calc R .
H4E H 0.5365(4) 0.5790(5) 0.2332(3) 0.055 Uiso 1 calc R .
C C 0.0836(4) 0.4471(4) -0.0152(3) 0.0299(8) Uani 1 d . .
H0A H 0.0748(4) 0.4028(4) -0.0926(3) 0.036 Uiso 1 calc R .
C1 C 0.1145(4) 0.3100(4) 0.0782(3) 0.0313(8) Uani 1 d . .
C2 C 0.1757(6) 0.2056(5) 0.2749(4) 0.0428(10) Uani 1 d . .
H2B H 0.0704(6) 0.1798(5) 0.2921(4) 0.051 Uiso 1 calc R .
H2C H 0.2477(6) 0.1142(5) 0.2448(4) 0.051 Uiso 1 calc R .
C3 C 0.2363(12) 0.2493(9) 0.3850(6) 0.122(4) Uani 1 d . .
H3A H 0.1381(12) 0.3122(9) 0.4205(6) 0.147 Uiso 1 calc R .
C4 C 0.2723(8) 0.1185(6) 0.4814(5) 0.074(2) Uani 1 d . .
H4B H 0.3115(8) 0.1570(6) 0.5504(5) 0.112 Uiso 1 calc R .
H4C H 0.3525(8) 0.0352(6) 0.4503(5) 0.112 Uiso 1 calc R .
H4D H 0.1757(8) 0.0806(6) 0.5045(5) 0.112 Uiso 1 calc R .
C5 C 0.2103(4) 0.5497(4) -0.0355(3) 0.0310(8) Uani 1 d . .
C6 C 0.3699(5) 0.7135(5) 0.0378(4) 0.0406(10) Uani 1 d . .
H6A H 0.3174(5) 0.8024(5) -0.0115(4) 0.049 Uiso 1 calc R .
H6B H 0.4695(5) 0.6664(5) -0.0041(4) 0.049 Uiso 1 calc R .
C7 C 0.4048(6) 0.7653(6) 0.1584(4) 0.0549(12) Uani 1 d . .
H7A H 0.3061(6) 0.8339(6) 0.1877(4) 0.066 Uiso 1 calc R .
C8 C 0.5372(7) 0.8614(6) 0.1499(5) 0.0638(14) Uani 1 d . .
H8A H 0.5545(7) 0.8913(6) 0.2288(5) 0.096 Uiso 1 calc R .
H8B H 0.5051(7) 0.9533(6) 0.0983(5) 0.096 Uiso 1 calc R .
H8C H 0.6350(7) 0.8002(6) 0.1172(5) 0.096 Uiso 1 calc R .
H7B H 0.0509(60) 0.1070(54) -0.1013(32) 0.059(16) Uiso 1 d . .
H7C H -0.0006(53) -0.0105(44) -0.1357(40) 0.050(14) Uiso 1 d . .
H6C H 0.2803(63) 0.7710(49) -0.2342(41) 0.066(17) Uiso 1 d . .
H3C H 0.0335(72) 0.7825(43) 0.2961(53) 0.087(22) Uiso 1 d . .
H4F H 0.2838(71) 0.7629(56) 0.5562(42) 0.073(19) Uiso 1 d . .
H6D H 0.2348(49) 0.9176(45) -0.2578(43) 0.049(15) Uiso 1 d . .
H5A H 0.1127(87) 0.4137(107) -0.3503(91) 0.183(45) Uiso 1 d . .
H4G H 0.2508(113) 0.6248(79) 0.5400(78) 0.164(41) Uiso 1 d . .
H3D H 0.1113(86) 0.7142(92) 0.3873(49) 0.126(30) Uiso 1 d . .
H5B H 0.1905(80) 0.5159(68) -0.2906(41) 0.096(22) Uiso 1 d . .

loop_
_atom_type_symbol
_atom_type_description
_atom_type_scat_dispersion_real
_atom_type_scat_dispersion_imag
_atom_type_scat_source
C C 0.0033 0.0016 'International Tables Vol C Tables 4.2.6.8 and 6.1.1.4'
H H 0.0000 0.0000 'International Tables Vol C Tables 4.2.6.8 and 6.1.1.4'
N N 0.0061 0.0033 'International Tables Vol C Tables 4.2.6.8 and 6.1.1.4'
O O 0.0106 0.0060 'International Tables Vol C Tables 4.2.6.8 and 6.1.1.4'
Cu Cu 0.3201 1.2651 'International Tables Vol C Tables 4.2.6.8 and 6.1.1.4'

loop_
_geom_angle_atom_site_label_1
_geom_angle_atom_site_label_2
_geom_angle_atom_site_label_3
_geom_angle
_geom_angle_site_symmetry_1
_geom_angle_site_symmetry_3
_geom_angle_publ_flag
N1 Cu N3 95.74(12) . . ?
N1 Cu N4 169.6(2) . . ?
N3 Cu N4 84.13(13) . . ?
N1 Cu N2 83.42(13) . . ?
N3 Cu N2 169.0(2) . . ?
N4 Cu N2 94.72(14) . . ?
N1 Cu O3 103.34(13) . . ?
N3 Cu O3 97.36(13) . . ?
N4 Cu O3 86.99(14) . . ?
N2 Cu O3 93.46(15) . . ?
C1 O1 O7 132.9(2) . . ?
C5 O2 O5 130.3(2) . . ?
C5 O2 O6 138.7(3) . . ?
O5 O2 O6 87.28(13) . . ?
Cu O3 O7 107.97(14) . 2_565 ?
Cu O3 O4 88.83(15) . . ?
O7 O3 O4 125.3(2) 2_565 . ?
Cu O3 H3C 120.4(44) . . ?
O7 O3 H3C 17.1(44) 2_565 . ?
O4 O3 H3C 111.2(44) . . ?
Cu O3 H3D 104.4(56) . . ?
O7 O3 H3D 117.1(56) 2_565 . ?
O4 O3 H3D 15.6(55) . . ?
H3C O3 H3D 101.1(66) . . ?
O5 O4 O6 85.78(15) 1_556 1_556 ?
O5 O4 O3 94.3(2) 1_556 . ?
O6 O4 O3 139.0(3) 1_556 . ?
O5 O4 N4 119.9(2) 1_556 . ?
O6 O4 N4 147.2(2) 1_556 . ?
O3 O4 N4 64.26(12) . . ?
O5 O4 H4F 98.8(41) 1_556 . ?
O6 O4 H4F 15.2(41) 1_556 . ?
O3 O4 H4F 129.5(42) . . ?
N4 O4 H4F 139.1(41) . . ?
O5 O4 H4G 7.6(67) 1_556 . ?
O6 O4 H4G 92.6(67) 1_556 . ?
O3 O4 H4G 87.0(69) . . ?
N4 O4 H4G 114.6(68) . . ?
H4F O4 H4G 105.1(74) . . ?
O2 O5 O3 113.5(2) . 2_565 ?
O2 O5 H5A 118.1(68) . . ?
O3 O5 H5A 4.7(68) 2_565 . ?
O2 O5 H5B 12.3(46) . . ?
O3 O5 H5B 110.1(45) 2_565 . ?
H5A O5 H5B 114.6(78) . . ?
O2 O6 O7 95.57(14) . 1_565 ?
O2 O6 H6C 6.4(37) . . ?
O7 O6 H6C 89.9(38) 1_565 . ?
O2 O6 H6D 106.7(35) . . ?
O7 O6 H6D 11.1(35) 1_565 . ?
H6C O6 H6D 101.0(50) . . ?
O1 O7 O1 92.49(12) . 2 ?
O1 O7 H7B 5.4(35) . . ?
O1 O7 H7B 95.7(35) 2 . ?
O1 O7 H7C 97.4(32) . . ?
O1 O7 H7C 6.2(31) 2 . ?
H7B O7 H7C 100.2(46) . . ?
C1 N1 C2 116.8(3) . . ?
C1 N1 Cu 126.7(3) . . ?
C2 N1 Cu 114.0(2) . . ?
C3 N2 Cu 110.0(3) . . ?
C3 N2 H2A 109.7(5) . . ?
Cu N2 H2A 109.66(12) . . ?
C3 N2 H2D 109.7(4) . . ?
Cu N2 H2D 109.66(12) . . ?
H2A N2 H2D 108.2 . . ?
C5 N3 C6 117.5(3) . . ?
C5 N3 Cu 125.7(3) . . ?
C6 N3 Cu 113.7(2) . . ?
C7 N4 Cu 108.5(3) . . ?
C7 N4 O4 114.3(3) . . ?
Cu N4 O4 91.43(15) . . ?
C7 N4 O2 105.5(3) . 2_665 ?
Cu N4 O2 98.30(15) . 2_665 ?
O4 N4 O2 133.4(2) . 2_665 ?
C7 N4 H4A 110.0(2) . . ?
Cu N4 H4A 109.99(10) . . ?
O4 N4 H4A 18.99(10) . . ?
O2 N4 H4A 123.38(8) 2_665 . ?
C7 N4 H4E 110.0(3) . . ?
Cu N4 H4E 109.99(12) . . ?
O4 N4 H4E 120.57(11) . . ?
O2 N4 H4E 15.72(8) 2_665 . ?
H4A N4 H4E 108.4 . . ?
C1 C C5 118.1(3) . . ?
C1 C C 109.3(4) . 2_565 ?
C5 C C 109.0(4) . 2_565 ?
C1 C H0A 106.6(2) . . ?
C5 C H0A 106.6(2) . . ?
C C H0A 106.6(2) 2_565 . ?
O1 C1 N1 124.1(3) . . ?
O1 C1 C 117.5(3) . . ?
N1 C1 C 118.2(3) . . ?
C3 C2 N1 110.1(4) . . ?
C3 C2 H2B 109.6(4) . . ?
N1 C2 H2B 109.6(2) . . ?
C3 C2 H2C 109.6(4) . . ?
N1 C2 H2C 109.6(2) . . ?
H2B C2 H2C 108.2 . . ?
N2 C3 C2 116.0(5) . . ?
N2 C3 C4 119.1(5) . . ?
C2 C3 C4 114.9(5) . . ?
N2 C3 H3A 100.7(5) . . ?
C2 C3 H3A 100.7(5) . . ?
C4 C3 H3A 100.7(5) . . ?
C3 C4 H4B 109.5(3) . . ?
C3 C4 H4C 109.5(5) . . ?
H4B C4 H4C 109.5 . . ?
C3 C4 H4D 109.5(4) . . ?
H4B C4 H4D 109.5 . . ?
H4C C4 H4D 109.5 . . ?
O2 C5 N3 125.1(3) . . ?
O2 C5 C 116.6(3) . . ?
N3 C5 C 118.2(3) . . ?
N3 C6 C7 108.1(3) . . ?
N3 C6 H6A 110.1(2) . . ?
C7 C6 H6A 110.1(3) . . ?
N3 C6 H6B 110.1(2) . . ?
C7 C6 H6B 110.1(3) . . ?
H6A C6 H6B 108.4 . . ?
N4 C7 C6 109.8(4) . . ?
N4 C7 C8 113.6(4) . . ?
C6 C7 C8 112.9(4) . . ?
N4 C7 H7A 106.7(3) . . ?
C6 C7 H7A 106.7(3) . . ?
C8 C7 H7A 106.7(3) . . ?
C7 C8 H8A 109.5(3) . . ?
C7 C8 H8B 109.5(3) . . ?
H8A C8 H8B 109.5 . . ?
C7 C8 H8C 109.5(3) . . ?
H8A C8 H8C 109.5 . . ?
H8B C8 H8C 109.5 . . ?

loop_
_geom_bond_atom_site_label_1
_geom_bond_atom_site_label_2
_geom_bond_distance
_geom_bond_site_symmetry_2
_geom_bond_publ_flag
Cu N1 1.936(3) . ?
Cu N3 1.950(3) . ?
Cu N4 1.996(3) . ?
Cu N2 2.029(4) . ?
Cu O3 2.564(4) . ?
Cu Cu 5.9655(9) 2_665 ?
Cu Cu 6.9798(9) 2_565 ?
Cu Cu 7.4926(9) 2_666 ?
O1 C1 1.261(4) . ?
O1 O7 2.731(4) . ?
O2 C5 1.269(4) . ?
O2 O5 2.714(4) . ?
O2 O6 2.743(4) . ?
O3 O7 2.773(5) 2_565 ?
O3 O4 2.796(6) . ?
O3 H3C 0.84(3) . ?
O3 H3D 0.83(3) . ?
O4 O5 2.755(6) 1_556 ?
O4 O6 2.779(5) 1_556 ?
O4 N4 3.132(5) . ?
O4 H4F 0.83(3) . ?
O4 H4G 0.83(3) . ?
O5 O3 2.778(5) 2_565 ?
O5 H5A 0.86(3) . ?
O5 H5B 0.84(3) . ?
O6 O7 2.913(5) 1_565 ?
O6 H6C 0.84(3) . ?
O6 H6D 0.82(3) . ?
O7 O1 2.785(4) 2 ?
O7 H7B 0.83(3) . ?
O7 H7C 0.85(3) . ?
N1 C1 1.311(5) . ?
N1 C2 1.462(5) . ?
N2 C3 1.367(7) . ?
N2 H2A 0.90 . ?
N2 H2D 0.90 . ?
N3 C5 1.308(5) . ?
N3 C6 1.463(5) . ?
N4 C7 1.452(6) . ?
N4 O2 3.159(5) 2_665 ?
N4 H4A 0.90 . ?
N4 H4E 0.90 . ?
C C1 1.529(5) . ?
C C5 1.531(5) . ?
C C 1.563(7) 2_565 ?
C H0A 0.98 . ?
C2 C3 1.458(7) . ?
C2 H2B 0.97 . ?
C2 H2C 0.97 . ?
C3 C4 1.515(7) . ?
C3 H3A 0.98 . ?
C4 H4B 0.96 . ?
C4 H4C 0.96 . ?
C4 H4D 0.96 . ?
C6 C7 1.508(6) . ?
C6 H6A 0.97 . ?
C6 H6B 0.97 . ?
C7 C8 1.528(6) . ?
C7 H7A 0.98 . ?
C8 H8A 0.96 . ?
C8 H8B 0.96 . ?
C8 H8C 0.96 . ?

loop_
_geom_hbond_atom_site_label_D
_geom_hbond_atom_site_label_H
_geom_hbond_atom_site_label_A
_geom_hbond_distance_DH
_geom_hbond_distance_DA
_geom_hbond_angle_DHA
_geom_hbond_site_symmetry_A
O3 H3D O4 0.83 2.796(6) 158 ?
O3 H3C O7 0.84 2.773(5) 156 2_565
O4 H4G O5 0.83 2.755(6) 169 1_556
O4 H4F O6 0.83 2.779(5) 159 1_556
O5 H5B O2 0.84 2.714(4) 162 ?
O5 H5A O3 0.86 2.778(5) 173 2_565
O6 H6C O2 0.84 2.743(4) 171 ?
O6 H6D O7 0.82 2.913(5) 165 1_565
O7 H7B O1 0.83 2.731(4) 172 ?
O7 H7C O1 0.85 2.785(4) 171 2_555
N4 H4E O2 0.90 3.159(5) 158 2_665
N4 H4A O4 0.90 3.132(5) 154 ?
